data_2007374
loop_
_publ_author_name
'Robinson, Paul D.'
'Jasty, Shashi'

_publ_section_title
;
 Rubidium Cerium Sulfate Monohydrate, RbCe(SO~4~)~2~.H~2~O
;
_journal_issue 6
_journal_name_full 'Acta Crystallographica Section C'
_journal_page_first IUC9800021
_journal_paper_doi 10.1107/S010827019809965X
_journal_volume 54
_journal_year 1998
_chemical_formula_iupac 'Rb Ce (S O4)2 , H2 O'
_chemical_formula_moiety 'H2 Ce O9 Rb S2'
_chemical_formula_sum 'Ce H2 O9 Rb S2'
_chemical_formula_weight 435.73
_space_group_IT_number 14
_symmetry_cell_setting monoclinic
_symmetry_space_group_name_Hall '-P 2ybc'
_symmetry_space_group_name_H-M 'P 1 21/c 1'
_cell_angle_alpha 90.00
_cell_angle_beta 118.586(15)
_cell_angle_gamma 90.00
_cell_formula_units_Z 4
_cell_length_a 10.235(4)
_cell_length_b 8.6448(12)
_cell_length_c 10.495(2)
_cell_measurement_reflns_used 25
_cell_measurement_temperature 296
_cell_measurement_theta_max 25.0
_cell_measurement_theta_min 24.8
_cell_volume 815.4(4)
_computing_cell_refinement 'MSC/AFC Diffractometer Control Software'
_computing_data_collection
;
MSC/AFC Diffractometer Control Software
(Molecular Structure Corporation,1996)
;
_computing_data_reduction
;
TEXSAN PROCESS  (Molecular Structure Corporation, 1997)
;
_computing_molecular_graphics 'TEXSAN ORTEP (Johnson, 1965)'
_computing_publication_material
;
TEXSAN, SHELXL-97, and PLATON (Spek, 1990)
;
_computing_structure_refinement 'TEXSAN LS and SHELXL97 (Sheldrick, 1997)'
_computing_structure_solution
;
TEXSAN SHELXS97 (Sheldrick, 1990),
TEXSAN DIRDIF (Beurskens, 1984)
;
_diffrn_ambient_temperature 296
_diffrn_measured_fraction_theta_full 0.932
_diffrn_measured_fraction_theta_max 0.932
_diffrn_measurement_device_type 'Rigaku AFC-5S diffractometer'
_diffrn_measurement_method '\w/2\q (rate 4\% min^-1^ in \w)'
_diffrn_radiation_monochromator graphite
_diffrn_radiation_source 'X-ray tube'
_diffrn_radiation_type 'Mo K\a'
_diffrn_radiation_wavelength 0.71069
_diffrn_reflns_av_R_equivalents 0.0202
_diffrn_reflns_av_sigmaI/netI 0.0356
_diffrn_reflns_limit_h_max 12
_diffrn_reflns_limit_h_min 0
_diffrn_reflns_limit_k_max 10
_diffrn_reflns_limit_k_min 0
_diffrn_reflns_limit_l_max 10
_diffrn_reflns_limit_l_min -12
_diffrn_reflns_number 1514
_diffrn_reflns_theta_full 25.0
_diffrn_reflns_theta_max 25.0
_diffrn_reflns_theta_min 2.27
_diffrn_standards_decay_% 0.20
_diffrn_standards_interval_count 100
_diffrn_standards_number 3
_exptl_absorpt_coefficient_mu 12.046
_exptl_absorpt_correction_T_max 0.3420
_exptl_absorpt_correction_T_min 0.2296
_exptl_absorpt_correction_type analytical
_exptl_absorpt_process_details 'de Meulenaer & Tompa, 1965'
_exptl_crystal_colour colorless
_exptl_crystal_density_diffrn 3.549
_exptl_crystal_density_meas ?
_exptl_crystal_description prism
_exptl_crystal_F_000 804
_exptl_crystal_size_max 0.23
_exptl_crystal_size_mid 0.12
_exptl_crystal_size_min 0.11
_refine_diff_density_max 0.979
_refine_diff_density_min -0.527
_refine_ls_extinction_coef 0.0070(3)
_refine_ls_extinction_method SHELXL
_refine_ls_goodness_of_fit_ref 1.104
_refine_ls_hydrogen_treatment noref
_refine_ls_matrix_type full
_refine_ls_number_parameters 119
_refine_ls_number_reflns 1431
_refine_ls_number_restraints 0
_refine_ls_restrained_S_all 1.104
_refine_ls_R_factor_all 0.0230
_refine_ls_R_factor_gt 0.0191
_refine_ls_shift/su_max 0.000
_refine_ls_shift/su_mean 0.000
_refine_ls_structure_factor_coef Fsqd
_refine_ls_weighting_details 'w=1/[\s^2^(Fo^2^)+(0.0000P)^2^+1.2092P] where P=(Fo^2^+2Fc^2^)/3'
_refine_ls_weighting_scheme calc
_refine_ls_wR_factor_ref 0.0507
_reflns_number_gt 1324
_reflns_number_total 1431
_reflns_threshold_expression I>2sigma(I)
_cod_data_source_file qb0042.cif
_cod_data_source_block default
_cod_depositor_comments
;
The following automatic conversions were performed:

'_exptl_crystal_density_meas' value 'not measured' was changed to '?'
- the value is perceived as not measured.

Automatic conversion script
Id: cif_fix_values 3008 2015-01-20 13:52:24Z robertas 
;
_cod_original_cell_volume 815.5(4)
_cod_original_sg_symbol_H-M 'P 21/c'
_cod_original_formula_sum 'H2 Ce O9 Rb S2'
_cod_database_code 2007374

loop_
_symmetry_equiv_pos_as_xyz
'x, y, z'
'-x, y+1/2, -z+1/2'
'-x, -y, -z'
'x, -y-1/2, z-1/2'

loop_
_atom_site_label
_atom_site_fract_x
_atom_site_fract_y
_atom_site_fract_z
_atom_site_U_iso_or_equiv
_atom_site_adp_type
_atom_site_calc_flag
_atom_site_refinement_flags
_atom_site_occupancy
_atom_site_disorder_assembly
_atom_site_disorder_group
_atom_site_type_symbol
Ce1 .26385(2) .15976(3) .03103(2) .01184(12) Uani d . 1 . . Ce
Rb1 .21683(5) -.18732(6) -.30757(5) .02261(14) Uani d . 1 . . Rb
S1 .48039(12) .18477(12) -.11371(11) .0130(2) Uani d . 1 . . S
S2 .05091(12) .13239(13) .17579(11) .0136(2) Uani d . 1 . . S
O1 .3344(4) .1079(4) -.1670(4) .0257(8) Uani d . 1 . . O
O2 .5206(4) .2441(4) .0304(3) .0239(7) Uani d . 1 . . O
O3 .5924(4) .0771(4) -.1101(4) .0251(8) Uani d . 1 . . O
O4 .4668(4) .3117(4) -.2138(4) .0221(7) Uani d . 1 . . O
O5 .1764(3) .0255(4) .2108(3) .0217(7) Uani d . 1 . . O
O6 .0525(3) .2447(4) .0703(3) .0209(7) Uani d . 1 . . O
O7 -.0921(3) .0506(4) .1120(3) .0232(7) Uani d . 1 . . O
O8 .0697(3) .2109(4) .3074(3) .0182(7) Uani d . 1 . . O
O9W .3065(4) .4577(4) .0291(3) .0258(8) Uani d . 1 . . O
H1 .2688 .4835 -.0600 .031 Uiso d . 1 . . H
H2 .4323 .4611 .0861 .031 Uiso d . 1 . . H

loop_
_atom_site_aniso_label
_atom_site_aniso_U_11
_atom_site_aniso_U_22
_atom_site_aniso_U_33
_atom_site_aniso_U_12
_atom_site_aniso_U_13
_atom_site_aniso_U_23
Ce1 .00954(16) .01345(16) .01094(16) .00052(9) .00362(11) .00039(9)
Rb1 .0178(2) .0261(3) .0221(2) -.00331(18) .00810(19) -.00246(18)
S1 .0124(5) .0138(5) .0119(5) .0031(4) .0051(4) .0021(4)
S2 .0109(5) .0184(6) .0105(5) -.0023(4) .0044(4) -.0031(4)
O1 .0159(17) .035(2) .0280(18) -.0061(15) .0116(15) -.0067(16)
O2 .0287(19) .0286(19) .0136(16) -.0001(15) .0094(15) -.0021(14)
O3 .0227(18) .0230(19) .0336(19) .0083(15) .0166(16) .0038(15)
O4 .0233(18) .0231(18) .0180(16) .0044(14) .0084(14) .0089(14)
O5 .0192(16) .0219(17) .0236(17) .0051(14) .0100(14) -.0002(14)
O6 .0196(16) .0263(18) .0175(16) .0037(14) .0093(14) .0058(14)
O7 .0155(16) .0312(19) .0234(17) -.0089(14) .0097(14) -.0097(15)
O8 .0161(16) .0264(18) .0129(15) -.0038(14) .0076(13) -.0060(13)
O9W .0283(18) .0217(18) .0210(17) -.0007(15) .0066(14) .0001(14)

loop_
_atom_type_symbol
_atom_type_description
_atom_type_scat_dispersion_real
_atom_type_scat_dispersion_imag
_atom_type_scat_source
H H 0.0000 0.0000 'International Tables Vol C Tables 4.2.6.8 and 6.1.1.4'
O O 0.0106 0.0060 'International Tables Vol C Tables 4.2.6.8 and 6.1.1.4'
S S 0.1246 0.1234 'International Tables Vol C Tables 4.2.6.8 and 6.1.1.4'
Rb Rb -0.9393 2.9676 'International Tables Vol C Tables 4.2.6.8 and 6.1.1.4'
Ce Ce -0.2486 2.6331 'International Tables Vol C Tables 4.2.6.8 and 6.1.1.4'

loop_
_geom_angle_atom_site_label_1
_geom_angle_atom_site_label_2
_geom_angle_atom_site_label_3
_geom_angle
O2 S1 O3 111.6(2)
O2 S1 O4 111.1(2)
O3 S1 O4 107.26(19)
O2 S1 O1 106.5(2)
O3 S1 O1 111.2(2)
O4 S1 O1 109.3(2)
O7 S2 O8 107.79(18)
O7 S2 O6 109.92(19)
O8 S2 O6 111.0(2)
O7 S2 O5 111.7(2)
O8 S2 O5 110.35(18)
O6 S2 O5 106.10(19)
H1 O9W H2 112.1

loop_
_geom_bond_atom_site_label_1
_geom_bond_atom_site_label_2
_geom_bond_site_symmetry_2
_geom_bond_distance
_geom_bond_publ_flag
Ce1 O3 3_655 2.424(3) ?
Ce1 O7 3_555 2.475(3) ?
Ce1 O4 4_566 2.495(3) ?
Ce1 O8 4_565 2.498(3) ?
Ce1 O6 . 2.498(3) ?
Ce1 O1 . 2.546(3) ?
Ce1 O9W . 2.614(3) ?
Ce1 O5 . 2.707(3) ?
Ce1 O2 . 2.730(4) ?
Ce1 S2 . 3.2068(13) ?
Ce1 S1 . 3.2386(13) ?
Ce1 Rb1 . 4.4974(8) ?
Rb1 O6 2_544 2.877(3) ?
Rb1 O1 . 2.905(4) ?
Rb1 O2 3_655 2.906(3) ?
Rb1 O8 3_555 2.941(3) ?
Rb1 O5 4_555 2.972(3) ?
Rb1 O9W 4_565 3.037(4) ?
Rb1 O7 3_555 3.122(3) ?
Rb1 O4 2_644 3.137(4) ?
Rb1 O3 2_644 3.212(3) ?
Rb1 S2 3_555 3.6435(15) ?
Rb1 S1 2_644 3.7363(16) ?
S1 O2 . 1.457(3) ?
S1 O3 . 1.463(3) ?
S1 O4 . 1.479(3) ?
S1 O1 . 1.479(3) ?
S2 O7 . 1.467(3) ?
S2 O8 . 1.467(3) ?
S2 O6 . 1.479(3) ?
S2 O5 . 1.479(3) ?

loop_
_geom_hbond_atom_site_label_D
_geom_hbond_atom_site_label_H
_geom_hbond_atom_site_label_A
_geom_hbond_site_symmetry_A
_geom_hbond_distance_DH
_geom_hbond_distance_HA
_geom_hbond_distance_DA
_geom_hbond_angle_DHA
O9W H1 O5 4_554 0.85 2.12 2.949(4) 163
O9W H2 O4 3_665 1.13 2.32 2.968(5) 114
